data_7045364
loop_
_publ_author_name
'Muravieva, Viktoria K.'
'Gayfulin, Yakov M.'
'Ryzhikov, Maxim R.'
'Novozhilov, Igor N.'
'Samsonenko, Denis G.'
'Piryazev, Dmitry A.'
'Yanshole, Vadim V.'
'Naumov, Nikolay G.'

_publ_section_title
;
 Mixed-metal clusters with a {Re<sub>3</sub>Mo<sub>3</sub>Se<sub>8</sub>}
 core: from a polymeric solid to soluble species with multiple redox
 transitions.
;
_journal_issue 10
_journal_name_full 'Dalton transactions (Cambridge, England : 2003)'
_journal_page_first 3366
_journal_page_last 3377
_journal_paper_doi 10.1039/c7dt03571c
_journal_volume 47
_journal_year 2018
_chemical_formula_moiety '0.5(C10 K12 Mo6 N10 Re6 Se16)'
_chemical_formula_sum 'C5 K6 Mo3 N5 Re3 Se8'
_chemical_formula_weight 1842.80
_space_group_crystal_system tetragonal
_space_group_IT_number 87
_space_group_name_Hall '-I 4'
_space_group_name_H-M_alt 'I 4/m'
_symmetry_space_group_name_Hall '-I 4'
_symmetry_space_group_name_H-M 'I 4/m'
_atom_sites_solution_primary direct
_atom_sites_solution_secondary difmap
_audit_creation_date 2017-04-26
_audit_creation_method
;
Olex2 1.2
(compiled 2017.03.28 svn.r3405 for OlexSys, GUI svn.r5335)
;
_audit_update_record
;
2017-06-23 deposited with the CCDC.
2018-01-24 downloaded from the CCDC.
;
_cell_angle_alpha 90.00
_cell_angle_beta 90.00
_cell_angle_gamma 90.00
_cell_formula_units_Z 2
_cell_length_a 11.5322(2)
_cell_length_b 11.5322(2)
_cell_length_c 9.3666(4)
_cell_measurement_reflns_used 989
_cell_measurement_temperature 150.0
_cell_measurement_theta_max 30.96
_cell_measurement_theta_min 4.35
_cell_volume 1245.68(6)
_computing_molecular_graphics 'Olex2 (Dolomanov et al., 2009)'
_computing_publication_material 'Olex2 (Dolomanov et al., 2009)'
_computing_structure_refinement 'XLMP (Sheldrick, 2008)'
_computing_structure_solution 'ShelXS (Sheldrick, 2008)'
_diffrn_ambient_temperature 150.0
_diffrn_measured_fraction_theta_full 0.987
_diffrn_measured_fraction_theta_max 0.763
_diffrn_measurement_device_type 'CCD area detector'
_diffrn_measurement_method 'phi and omega scans'
_diffrn_radiation_monochromator graphite
_diffrn_radiation_type MoK\a
_diffrn_radiation_wavelength 0.71073
_diffrn_reflns_av_R_equivalents 0.0217
_diffrn_reflns_av_unetI/netI 0.0295
_diffrn_reflns_limit_h_max 16
_diffrn_reflns_limit_h_min -10
_diffrn_reflns_limit_k_max 16
_diffrn_reflns_limit_k_min -13
_diffrn_reflns_limit_l_max 9
_diffrn_reflns_limit_l_min -12
_diffrn_reflns_number 2094
_diffrn_reflns_theta_full 25.00
_diffrn_reflns_theta_max 32.03
_diffrn_reflns_theta_min 4.51
_diffrn_source 'fine-focus sealed tube'
_exptl_absorpt_coefficient_mu 28.681
_exptl_absorpt_correction_T_max 0.7463
_exptl_absorpt_correction_T_min 0.5309
_exptl_absorpt_correction_type multi-scan
_exptl_absorpt_process_details
'SADABS-2012/1 (Bruker,2012) was used for absorption correction. wR2(int) was 0.0684 before and 0.0353 after correction. The Ratio of minimum to maximum transmission is 0.7114. The \l/2 correction factor is 0.0015.'
_exptl_crystal_colour black
_exptl_crystal_colour_primary black
_exptl_crystal_density_diffrn 4.913
_exptl_crystal_density_method 'not measured'
_exptl_crystal_description octahedron
_exptl_crystal_F_000 1604
_exptl_crystal_size_max 0.05
_exptl_crystal_size_mid 0.05
_exptl_crystal_size_min 0.05
_refine_diff_density_max 2.070
_refine_diff_density_min -1.376
_refine_diff_density_rms 0.317
_refine_ls_extinction_method none
_refine_ls_goodness_of_fit_ref 1.201
_refine_ls_hydrogen_treatment undef
_refine_ls_matrix_type full
_refine_ls_number_parameters 42
_refine_ls_number_reflns 872
_refine_ls_number_restraints 0
_refine_ls_restrained_S_all 1.201
_refine_ls_R_factor_all 0.0413
_refine_ls_R_factor_gt 0.0362
_refine_ls_shift/su_max 0.000
_refine_ls_shift/su_mean 0.000
_refine_ls_structure_factor_coef Fsqd
_refine_ls_weighting_details 'calc w=1/[\s^2^(Fo^2^)+(0.0273P)^2^+28.1969P] where P=(Fo^2^+2Fc^2^)/3'
_refine_ls_weighting_scheme calc
_refine_ls_wR_factor_gt 0.0802
_refine_ls_wR_factor_ref 0.0817
_reflns_number_gt 785
_reflns_number_total 872
_reflns_threshold_expression >2sigma(I)
_cod_data_source_file c7dt03571c2.cif
_cod_data_source_block 2
_cod_depositor_comments 'Adding full bibliography for 7045364--7045367.cif.'
_cod_database_code 7045364
_olex2_refinement_description
;
1. Shared sites
{Re1, Mo1}
{Re2, Mo2}
{C2, N2}
2. Uiso/Uaniso restraints and constraints
Uanis(Re1) = Uanis(Mo1)
Uanis(Re2) = Uanis(Mo2)
Uanis(C2) = Uanis(N2)
3. Others
 Fixed Sof: Re1(0.3) Re2(0.075) C2(0.125) N2(0.125) Mo1(0.2) Mo2(0.175)
;
_olex2_submission_special_instructions 'No special instructions were received'

loop_
_space_group_symop_id
_space_group_symop_operation_xyz
1 'x, y, z'
2 '-y, x, z'
3 '-x, -y, z'
4 'y, -x, z'
5 'x+1/2, y+1/2, z+1/2'
6 '-y+1/2, x+1/2, z+1/2'
7 '-x+1/2, -y+1/2, z+1/2'
8 'y+1/2, -x+1/2, z+1/2'
9 '-x, -y, -z'
10 'y, -x, -z'
11 'x, y, -z'
12 '-y, x, -z'
13 '-x+1/2, -y+1/2, -z+1/2'
14 'y+1/2, -x+1/2, -z+1/2'
15 'x+1/2, y+1/2, -z+1/2'
16 '-y+1/2, x+1/2, -z+1/2'

loop_
_atom_site_label
_atom_site_type_symbol
_atom_site_fract_x
_atom_site_fract_y
_atom_site_fract_z
_atom_site_U_iso_or_equiv
_atom_site_adp_type
_atom_site_occupancy
_atom_site_calc_flag
_atom_site_site_symmetry_order
_atom_site_refinement_flags_posn
_atom_site_refinement_flags_adp
_atom_site_refinement_flags_occupancy
Re1 Re 0.15357(4) 0.05341(4) 0.0000 0.00895(16) Uani 0.60 d 2 S T P
Re2 Re 0.0000 0.0000 0.20374(10) 0.0071(2) Uani 0.30 d 4 S T P
Se1 Se 0.09601(6) 0.20024(6) 0.19192(8) 0.01032(19) Uani 1 d 1 . . .
K1 K 0.0000 0.5000 0.2500 0.0207(7) Uani 1 d 4 S T P
K2 K 0.2720(2) 0.3722(2) 0.0000 0.0182(5) Uani 1 d 2 S T P
N1 N 0.4292(8) 0.1330(8) 0.0000 0.0119(18) Uani 1 d 2 S T P
C2 C 0.0000 0.0000 0.4388(15) 0.008(2) Uani 0.50 d 4 S T P
N2 N 0.0000 0.0000 0.4388(15) 0.008(2) Uani 0.50 d 4 S T P
C1 C 0.3325(9) 0.1068(9) 0.0000 0.012(2) Uani 1 d 2 S T P
Mo1 Mo 0.15357(4) 0.05341(4) 0.0000 0.00895(16) Uani 0.40 d 2 S T P
Mo2 Mo 0.0000 0.0000 0.20374(10) 0.0071(2) Uani 0.70 d 4 S T P

loop_
_atom_site_aniso_label
_atom_site_aniso_U_11
_atom_site_aniso_U_22
_atom_site_aniso_U_33
_atom_site_aniso_U_23
_atom_site_aniso_U_13
_atom_site_aniso_U_12
Re1 0.0100(2) 0.0110(2) 0.0058(3) 0.000 0.000 -0.00020(18)
Re2 0.0090(2) 0.0090(2) 0.0033(4) 0.000 0.000 0.000
Se1 0.0137(3) 0.0109(3) 0.0063(4) -0.0021(3) -0.0015(3) -0.0025(2)
K1 0.0259(10) 0.0259(10) 0.0105(16) 0.000 0.000 0.000
K2 0.0183(11) 0.0177(11) 0.0186(13) 0.000 0.000 -0.0007(9)
N1 0.014(4) 0.018(4) 0.003(4) 0.000 0.000 0.005(3)
C2 0.005(3) 0.005(3) 0.014(6) 0.000 0.000 0.000
N2 0.005(3) 0.005(3) 0.014(6) 0.000 0.000 0.000
C1 0.017(5) 0.012(4) 0.007(5) 0.000 0.000 -0.001(4)
Mo1 0.0100(2) 0.0110(2) 0.0058(3) 0.000 0.000 -0.00020(18)
Mo2 0.0090(2) 0.0090(2) 0.0033(4) 0.000 0.000 0.000

loop_
_atom_type_symbol
_atom_type_description
_atom_type_scat_dispersion_real
_atom_type_scat_dispersion_imag
_atom_type_scat_source
C C 0.0033 0.0016 'International Tables Vol C Tables 4.2.6.8 and 6.1.1.4'
K K 0.2009 0.2494 'International Tables Vol C Tables 4.2.6.8 and 6.1.1.4'
Mo Mo -1.6832 0.6857 'International Tables Vol C Tables 4.2.6.8 and 6.1.1.4'
N N 0.0061 0.0033 'International Tables Vol C Tables 4.2.6.8 and 6.1.1.4'
Re Re -1.0185 7.2310 'International Tables Vol C Tables 4.2.6.8 and 6.1.1.4'
Se Se -0.0929 2.2259 'International Tables Vol C Tables 4.2.6.8 and 6.1.1.4'

loop_
_geom_angle_atom_site_label_1
_geom_angle_atom_site_label_2
_geom_angle_atom_site_label_3
_geom_angle
_geom_angle_site_symmetry_1
_geom_angle_site_symmetry_3
Re1 Re1 Re1 90.0 10 2
Re1 Re1 Re2 60.292(9) 10 .
Re1 Re1 Re2 60.292(9) 2 .
Re1 Re1 Mo1 90.0 10 2
Re1 Re1 Mo1 0.00(2) 2 2
Re1 Re1 Mo2 60.292(9) 2 9
Re1 Re1 Mo2 60.292(9) 10 9
Re2 Re1 Mo2 91.01(3) . 9
Se1 Re1 Re1 58.88(2) 4 10
Se1 Re1 Re1 118.879(19) 11 10
Se1 Re1 Re1 118.997(19) 4 2
Se1 Re1 Re1 58.53(2) . 2
Se1 Re1 Re1 118.997(19) 10 2
Se1 Re1 Re1 58.88(2) 10 10
Se1 Re1 Re1 118.879(19) . 10
Se1 Re1 Re1 58.53(2) 11 2
Se1 Re1 Re2 58.721(19) 4 .
Se1 Re1 Re2 58.612(19) . .
Se1 Re1 Re2 119.17(3) 10 .
Se1 Re1 Re2 118.82(3) 11 .
Se1 Re1 Se1 177.11(3) 4 11
Se1 Re1 Se1 89.76(4) 10 4
Se1 Re1 Se1 177.11(3) 10 .
Se1 Re1 Se1 90.38(3) 10 11
Se1 Re1 Se1 89.33(4) 11 .
Se1 Re1 Se1 90.38(3) 4 .
Se1 Re1 Mo1 118.879(19) . 10
Se1 Re1 Mo1 118.997(19) 4 2
Se1 Re1 Mo1 58.88(2) 10 10
Se1 Re1 Mo1 118.879(19) 11 10
Se1 Re1 Mo1 58.53(2) . 2
Se1 Re1 Mo1 58.53(2) 11 2
Se1 Re1 Mo1 58.88(2) 4 10
Se1 Re1 Mo1 118.997(19) 10 2
Se1 Re1 Mo2 58.612(19) 11 9
Se1 Re1 Mo2 118.82(3) . 9
Se1 Re1 Mo2 119.17(3) 4 9
Se1 Re1 Mo2 58.721(19) 10 9
C1 Re1 Re1 132.4(3) . 10
C1 Re1 Re1 137.6(3) . 2
C1 Re1 Re2 134.44(2) . .
C1 Re1 Se1 89.5(2) . 10
C1 Re1 Se1 93.4(2) . .
C1 Re1 Se1 93.4(2) . 11
C1 Re1 Se1 89.5(2) . 4
C1 Re1 Mo1 137.6(3) . 2
C1 Re1 Mo1 132.4(3) . 10
C1 Re1 Mo2 134.44(2) . 9
Mo1 Re1 Re1 0.000(9) 10 10
Mo1 Re1 Re1 90.0 10 2
Mo1 Re1 Re2 60.292(9) 10 .
Mo1 Re1 Re2 60.292(9) 2 .
Mo1 Re1 Mo1 90.0 10 2
Mo1 Re1 Mo2 60.292(9) 2 9
Mo1 Re1 Mo2 60.292(9) 10 9
Re1 Re2 Re1 59.417(18) 9 10
Re1 Re2 Re1 59.416(18) . 10
Re1 Re2 Re1 88.99(3) . 9
Re1 Re2 Mo1 59.417(18) 9 10
Re1 Re2 Mo1 88.99(3) . 9
Re1 Re2 Mo1 59.416(18) . 10
Se1 Re2 Re1 117.78(3) 2 .
Se1 Re2 Re1 58.39(2) 4 10
Se1 Re2 Re1 58.15(2) 4 .
Se1 Re2 Re1 58.15(2) 2 9
Se1 Re2 Re1 117.55(3) . 9
Se1 Re2 Re1 58.15(2) 3 10
Se1 Re2 Re1 117.78(3) . 10
Se1 Re2 Re1 117.55(3) 2 10
Se1 Re2 Re1 117.78(3) 4 9
Se1 Re2 Re1 58.39(2) . .
Se1 Re2 Re1 117.55(3) 3 .
Se1 Re2 Re1 58.39(2) 3 9
Se1 Re2 Se1 89.892(2) . 4
Se1 Re2 Se1 175.05(5) 4 2
Se1 Re2 Se1 89.893(2) 3 4
Se1 Re2 Se1 89.893(2) 3 2
Se1 Re2 Se1 175.05(5) . 3
Se1 Re2 Se1 89.894(2) . 2
Se1 Re2 Mo1 117.55(3) . 9
Se1 Re2 Mo1 58.39(2) 4 10
Se1 Re2 Mo1 58.15(2) 3 10
Se1 Re2 Mo1 117.78(3) . 10
Se1 Re2 Mo1 58.15(2) 2 9
Se1 Re2 Mo1 58.39(2) 3 9
Se1 Re2 Mo1 117.55(3) 2 10
Se1 Re2 Mo1 117.78(3) 4 9
C2 Re2 Re1 135.504(16) . .
C2 Re2 Re1 135.504(16) . 10
C2 Re2 Re1 135.504(16) . 9
C2 Re2 Se1 92.48(3) . 4
C2 Re2 Se1 92.48(3) . 2
C2 Re2 Se1 92.48(3) . .
C2 Re2 Se1 92.48(3) . 3
C2 Re2 Mo1 135.504(16) . 10
C2 Re2 Mo1 135.504(16) . 9
Mo1 Re2 Re1 59.417(18) 9 10
Mo1 Re2 Re1 0.00(3) 9 9
Mo1 Re2 Re1 0.00(3) 10 10
Mo1 Re2 Mo1 59.417(18) 9 10
Re1 Se1 Re1 62.59(2) 2 .
Re1 Se1 Re2 63.00(3) . .
Re1 Se1 Re2 63.13(3) 2 .
Re1 Se1 K1 95.71(2) 2 .
Re1 Se1 K1 143.72(3) . .
Re1 Se1 K2 149.08(5) 2 13
Re1 Se1 K2 81.82(4) . .
Re1 Se1 K2 138.52(4) . 14_455
Re1 Se1 K2 95.28(4) 2 14_455
Re1 Se1 K2 108.72(5) . 13
Re1 Se1 K2 98.96(4) 2 .
Re2 Se1 K1 135.38(3) . .
Re2 Se1 K2 75.82(4) . 14_455
Re2 Se1 K2 86.26(5) . 13
Re2 Se1 K2 144.68(5) . .
K1 Se1 K2 67.17(4) . 14_455
K2 Se1 K1 104.06(4) 13 .
K2 Se1 K1 72.88(4) . .
K2 Se1 K2 71.59(5) 13 14_455
K2 Se1 K2 109.38(3) . 13
K2 Se1 K2 138.63(7) . 14_455
Mo1 Se1 Re1 62.59(2) 2 .
Mo1 Se1 Re1 0.00(3) 2 2
Mo1 Se1 Re2 63.13(3) 2 .
Mo1 Se1 K1 95.71(2) 2 .
Mo1 Se1 K2 98.96(4) 2 .
Mo1 Se1 K2 149.08(5) 2 13
Mo1 Se1 K2 95.28(4) 2 14_455
Se1 K1 Se1 91.259(4) 16 3_565
Se1 K1 Se1 162.95(2) 3_565 .
Se1 K1 Se1 91.259(4) 14_455 .
Se1 K1 Se1 162.95(2) 16 14_455
Se1 K1 Se1 91.259(4) 14_455 3_565
Se1 K1 Se1 91.258(4) 16 .
N1 K1 Se1 134.34(14) 2 16
N1 K1 Se1 89.19(18) 2 3_565
N1 K1 Se1 62.56(14) 10_565 16
N1 K1 Se1 134.33(14) 5_455 .
N1 K1 Se1 77.06(18) 5_455 14_455
N1 K1 Se1 89.19(18) 13 14_455
N1 K1 Se1 77.06(18) 13 16
N1 K1 Se1 77.06(18) 2 .
N1 K1 Se1 62.56(14) 5_455 3_565
N1 K1 Se1 134.33(14) 10_565 14_455
N1 K1 Se1 89.19(18) 10_565 .
N1 K1 Se1 77.06(18) 10_565 3_565
N1 K1 Se1 62.56(14) 2 14_455
N1 K1 Se1 89.19(18) 5_455 16
N1 K1 Se1 62.56(14) 13 .
N1 K1 Se1 134.33(14) 13 3_565
N1 K1 N1 130.17(17) 2 13
N1 K1 N1 130.17(17) 2 5_455
N1 K1 N1 130.17(17) 5_455 10_565
N1 K1 N1 130.17(17) 13 10_565
N1 K1 N1 73.1(3) 2 10_565
N1 K1 N1 73.1(3) 5_455 13
N1 K1 C1 111.7(2) 10_565 13
N1 K1 C1 141.2(2) 5_455 2
N1 K1 C1 77.80(19) 5_455 13
N1 K1 C1 20.5(2) 2 2
N1 K1 C1 77.80(19) 10_565 2
N1 K1 C1 141.2(2) 2 13
N1 K1 C1 20.5(2) 10_565 10_565
N1 K1 C1 111.7(2) 2 5_455
N1 K1 C1 141.2(2) 10_565 5_455
N1 K1 C1 111.7(2) 13 2
N1 K1 C1 77.80(19) 2 10_565
N1 K1 C1 20.5(2) 5_455 5_455
N1 K1 C1 141.2(2) 13 10_565
N1 K1 C1 20.5(2) 13 13
N1 K1 C1 77.80(19) 13 5_455
N1 K1 C1 111.7(2) 5_455 10_565
C1 K1 Se1 129.65(16) 2 16
C1 K1 Se1 64.78(16) 5_455 3_565
C1 K1 Se1 109.62(17) 5_455 16
C1 K1 Se1 56.79(18) 2 .
C1 K1 Se1 56.79(18) 10_565 3_565
C1 K1 Se1 56.79(18) 13 16
C1 K1 Se1 56.79(18) 5_455 14_455
C1 K1 Se1 129.65(16) 5_455 .
C1 K1 Se1 109.62(17) 10_565 .
C1 K1 Se1 109.62(17) 2 3_565
C1 K1 Se1 109.62(17) 13 14_455
C1 K1 Se1 129.65(16) 10_565 14_455
C1 K1 Se1 64.78(16) 10_565 16
C1 K1 Se1 129.65(16) 13 3_565
C1 K1 Se1 64.78(16) 13 .
C1 K1 Se1 64.78(16) 2 14_455
C1 K1 C1 88.7(3) 2 10_565
C1 K1 C1 88.7(3) 13 5_455
C1 K1 C1 120.73(16) 13 10_565
C1 K1 C1 120.73(16) 2 5_455
C1 K1 C1 120.73(16) 2 13
C1 K1 C1 120.73(16) 5_455 10_565
Se1 K2 Se1 139.82(7) 7_554 16
Se1 K2 Se1 125.82(7) . 7_554
Se1 K2 Se1 92.55(3) . 16
Se1 K2 Se1 64.71(5) 11 .
Se1 K2 Se1 70.62(3) . 13
Se1 K2 Se1 147.08(7) 11 16
Se1 K2 Se1 70.62(3) 11 7_554
Se1 K2 Se1 59.41(3) 13 16
Se1 K2 Se1 117.94(8) 13 7_554
Se1 K2 Se1 125.82(7) 11 13
N1 K2 Se1 97.87(16) 10_565 11
N1 K2 Se1 62.91(6) . 13
N1 K2 Se1 117.54(6) 10_565 7_554
N1 K2 Se1 62.91(6) . 7_554
N1 K2 Se1 80.71(15) . 11
N1 K2 Se1 80.71(15) . .
N1 K2 Se1 120.67(9) . 16
N1 K2 Se1 117.54(6) 10_565 13
N1 K2 Se1 97.87(16) 10_565 .
N1 K2 Se1 60.19(10) 10_565 16
N1 K2 N1 178.3(3) 10_565 .
N1 K2 C2 95.62(19) 10_565 13
N1 K2 C2 95.62(19) 10_565 5_554
N1 K2 N2 95.62(19) 10_565 13
N1 K2 N2 95.62(19) 10_565 5_554
N1 K2 C1 157.9(3) 10_565 .
C2 K2 Se1 134.5(2) 13 .
C2 K2 Se1 64.6(2) 5_554 7_554
C2 K2 Se1 134.5(2) 5_554 11
C2 K2 Se1 83.8(2) 13 7_554
C2 K2 Se1 58.1(2) 13 16
C2 K2 Se1 154.3(2) 5_554 .
C2 K2 Se1 154.3(2) 13 11
C2 K2 Se1 83.8(2) 5_554 13
C2 K2 Se1 75.5(2) 5_554 16
C2 K2 Se1 64.6(2) 13 13
C2 K2 N1 86.04(17) 5_554 .
C2 K2 N1 86.04(17) 13 .
C2 K2 C2 21.5(5) 13 5_554
C2 K2 N2 21.5(5) 13 5_554
C2 K2 C1 106.1(2) 5_554 .
C2 K2 C1 106.1(2) 13 .
N2 K2 Se1 134.5(2) 5_554 11
N2 K2 Se1 64.6(2) 5_554 7_554
N2 K2 Se1 154.3(2) 13 11
N2 K2 Se1 83.8(2) 5_554 13
N2 K2 Se1 64.6(2) 13 13
N2 K2 Se1 134.5(2) 13 .
N2 K2 Se1 58.1(2) 13 16
N2 K2 Se1 154.3(2) 5_554 .
N2 K2 Se1 75.5(2) 5_554 16
N2 K2 Se1 83.8(2) 13 7_554
N2 K2 N1 86.04(17) 5_554 .
N2 K2 N1 86.04(17) 13 .
N2 K2 C2 21.5(5) 13 5_554
N2 K2 C2 0.0(5) 5_554 5_554
N2 K2 C2 0.0(5) 13 13
N2 K2 N2 21.5(5) 13 5_554
N2 K2 C1 106.1(2) 5_554 .
N2 K2 C1 106.1(2) 13 .
C1 K2 Se1 63.83(17) . .
C1 K2 Se1 69.98(9) . 13
C1 K2 Se1 129.01(7) . 16
C1 K2 Se1 69.98(9) . 7_554
C1 K2 Se1 63.83(17) . 11
C1 K2 N1 20.5(2) . .
K1 N1 K1 106.9(3) 5_544 13
K1 N1 K2 126.39(14) 5_544 .
K1 N1 K2 126.39(14) 13 .
K2 N1 K1 94.2(2) 2_655 5_544
K2 N1 K1 94.2(2) 2_655 13
K2 N1 K2 88.3(3) 2_655 .
C1 N1 K1 97.6(5) . 5_544
C1 N1 K1 97.6(5) . 13
C1 N1 K2 160.1(8) . 2_655
C1 N1 K2 71.8(7) . .
Re2 C2 K2 100.8(3) . 13
Re2 C2 K2 100.8(3) . 14_455
Re2 C2 K2 100.8(3) . 6_545
Re2 C2 K2 100.8(3) . 5_445
K2 C2 K2 88.00(9) 5_445 6_545
K2 C2 K2 88.00(9) 5_445 14_455
K2 C2 K2 158.5(5) 14_455 6_545
K2 C2 K2 88.00(9) 13 6_545
K2 C2 K2 88.00(9) 13 14_455
K2 C2 K2 158.5(5) 13 5_445
C2 C2 Re2 180.000(2) 9_556 .
C2 C2 K2 79.2(3) 9_556 6_545
C2 C2 K2 79.2(3) 9_556 13
C2 C2 K2 79.2(3) 9_556 5_445
C2 C2 K2 79.2(3) 9_556 14_455
N2 C2 Re2 180.000(2) 9_556 .
N2 C2 K2 79.2(3) 9_556 5_445
N2 C2 K2 79.2(3) 9_556 13
N2 C2 K2 79.2(3) 9_556 6_545
N2 C2 K2 79.2(3) 9_556 14_455
N2 C2 C2 0.000(2) 9_556 9_556
Re1 C1 K1 117.2(3) . 13
Re1 C1 K1 117.2(3) . 5_544
Re1 C1 K2 93.8(4) . .
K1 C1 K1 91.3(3) 13 5_544
K2 C1 K1 119.9(2) . 13
K2 C1 K1 119.9(2) . 5_544
N1 C1 Re1 178.5(9) . .
N1 C1 K1 61.9(4) . 13
N1 C1 K1 61.9(4) . 5_544
N1 C1 K2 87.7(7) . .

loop_
_geom_bond_atom_site_label_1
_geom_bond_atom_site_label_2
_geom_bond_distance
_geom_bond_site_symmetry_2
Re1 Re1 2.6518(7) 10
Re1 Re1 2.6518(7) 2
Re1 Re2 2.6754(7) .
Re1 Se1 2.5572(8) .
Re1 Se1 2.5572(8) 11
Re1 Se1 2.5476(8) 4
Re1 Se1 2.5476(8) 10
Re1 C1 2.154(11) .
Re1 Mo1 2.6518(7) 10
Re1 Mo1 2.6518(7) 2
Re1 Mo2 2.6754(7) 9
Re2 Re1 2.6755(7) 9
Re2 Re1 2.6755(7) 10
Re2 Se1 2.5633(7) 4
Re2 Se1 2.5633(7) 2
Re2 Se1 2.5633(7) .
Re2 Se1 2.5633(7) 3
Re2 C2 2.202(14) .
Re2 Mo1 2.6755(7) 10
Re2 Mo1 2.6755(7) 9
Se1 Re1 2.5477(8) 2
Se1 K1 3.6704(7) .
Se1 K2 3.8849(18) 14_455
Se1 K2 3.359(2) .
Se1 K2 3.3675(15) 13
Se1 Mo1 2.5477(8) 2
K1 Se1 3.6704(7) 16
K1 Se1 3.6704(7) 14_455
K1 Se1 3.6704(7) 3_565
K1 N1 2.916(5) 13
K1 N1 2.916(5) 10_565
K1 N1 2.916(5) 2
K1 N1 2.916(5) 5_455
K1 C1 3.276(8) 10_565
K1 C1 3.276(8) 2
K1 C1 3.276(8) 5_455
K1 C1 3.276(8) 13
K2 Se1 3.3676(15) 13
K2 Se1 3.3676(15) 7_554
K2 Se1 3.8849(18) 16
K2 Se1 3.359(2) 11
K2 N1 3.301(9) .
K2 N1 2.796(10) 10_565
K2 C2 3.068(4) 13
K2 C2 3.068(4) 5_554
K2 N2 3.068(4) 5_554
K2 N2 3.068(4) 13
K2 C1 3.138(11) .
N1 K1 2.916(5) 5_544
N1 K1 2.916(5) 13
N1 K2 2.796(10) 2_655
N1 C1 1.155(14) .
C2 K2 3.068(4) 5_445
C2 K2 3.068(4) 13
C2 K2 3.068(4) 14_455
C2 K2 3.068(4) 6_545
C2 C2 1.15(3) 9_556
C2 N2 1.15(3) 9_556
C1 K1 3.276(7) 13
C1 K1 3.276(7) 5_544
